data_4065655
loop_
_publ_author_name
'Fanjul, Tamara'
'Eastham, Graham'
'Fey, Natalie'
'Hamilton, Alex'
'Orpen, A. Guy'
'Pringle, Paul G.'
'Waugh, Mark'

_publ_section_title
;
 Palladium Complexes of the Heterodiphosphineo-C6H4(CH2PtBu2)(CH2PPh2) Are
 Highly Selective and Robust Catalysts for the Hydromethoxycarbonylation
 of Ethene
;
_journal_issue 10
_journal_name_full Organometallics
_journal_page_first 2292
_journal_paper_doi 10.1021/om100049n
_journal_volume 29
_journal_year 2010
_chemical_formula_moiety '2(C28 H34 Cl2 P2 Pt), 2(C H2 Cl2)'
_chemical_formula_sum 'C29 H37 Cl4 P2 Pt'
_chemical_formula_weight 784.40
_chemical_name_systematic
; 
 ? 
;
_space_group_IT_number 14
_symmetry_cell_setting monoclinic
_symmetry_space_group_name_Hall '-P 2ybc'
_symmetry_space_group_name_H-M 'P 1 21/c 1'
_atom_sites_solution_hydrogens geom
_atom_sites_solution_primary direct
_atom_sites_solution_secondary difmap
_audit_creation_method SHELXL-97
_cell_angle_alpha 90.00
_cell_angle_beta 100.803(2)
_cell_angle_gamma 90.00
_cell_formula_units_Z 8
_cell_length_a 25.8721(7)
_cell_length_b 14.8743(4)
_cell_length_c 17.4941(5)
_cell_measurement_reflns_used 9755
_cell_measurement_temperature 100(2)
_cell_measurement_theta_max 29.59
_cell_measurement_theta_min 2.60
_cell_volume 6612.9(3)
_computing_cell_refinement 'Apex II (Bruker-AXS, 2007)'
_computing_data_collection 'Apex II (Bruker-AXS, 2007)'
_computing_data_reduction
; 
 SAINT v7.34A (Bruker-AXS, 2007) & XPREP v2005/4 (Bruker-AXS, 2005) 
;
_computing_molecular_graphics 'Bruker SHELXTL'
_computing_publication_material 'Bruker SHELXTL'
_computing_structure_refinement 'SHELXL-97 (Sheldrick, 1997)'
_computing_structure_solution 'SHELXS-97 (Sheldrick, 1990)'
_diffrn_ambient_temperature 100(2)
_diffrn_measured_fraction_theta_full 0.997
_diffrn_measured_fraction_theta_max 0.997
_diffrn_measurement_device_type 'CCD area detector'
_diffrn_measurement_method 'phi and omega scans'
_diffrn_radiation_monochromator graphite
_diffrn_radiation_source 'fine-focus sealed tube'
_diffrn_radiation_type MoK\a
_diffrn_radiation_wavelength 0.71073
_diffrn_reflns_av_R_equivalents 0.0611
_diffrn_reflns_av_sigmaI/netI 0.0556
_diffrn_reflns_limit_h_max 36
_diffrn_reflns_limit_h_min -33
_diffrn_reflns_limit_k_max 18
_diffrn_reflns_limit_k_min -21
_diffrn_reflns_limit_l_max 25
_diffrn_reflns_limit_l_min -25
_diffrn_reflns_number 146657
_diffrn_reflns_theta_full 30.61
_diffrn_reflns_theta_max 30.61
_diffrn_reflns_theta_min 0.80
_exptl_absorpt_coefficient_mu 4.680
_exptl_absorpt_correction_T_max 0.4309
_exptl_absorpt_correction_T_min 0.3776
_exptl_absorpt_correction_type multi-scan
_exptl_absorpt_process_details 'sadabs - bruker 2008'
_exptl_crystal_colour colourless
_exptl_crystal_density_diffrn 1.578
_exptl_crystal_density_meas x
_exptl_crystal_density_method 'not measured'
_exptl_crystal_description block
_exptl_crystal_F_000 3104
_exptl_crystal_size_max 0.24
_exptl_crystal_size_mid 0.18
_exptl_crystal_size_min 0.18
_platon_squeeze_details
;
Disordered solvent squeeze from unit cell.
;
_refine_diff_density_max 8.377
_refine_diff_density_min -3.772
_refine_diff_density_rms 0.248
_refine_ls_extinction_method none
_refine_ls_goodness_of_fit_ref 1.135
_refine_ls_hydrogen_treatment constr
_refine_ls_matrix_type full
_refine_ls_number_parameters 653
_refine_ls_number_reflns 20311
_refine_ls_number_restraints 23
_refine_ls_restrained_S_all 1.134
_refine_ls_R_factor_all 0.1025
_refine_ls_R_factor_gt 0.0787
_refine_ls_shift/su_max 0.002
_refine_ls_shift/su_mean 0.000
_refine_ls_structure_factor_coef Fsqd
_refine_ls_weighting_details 'calc w=1/[\s^2^(Fo^2^)+(0.0007P)^2^+189.7877P] where P=(Fo^2^+2Fc^2^)/3'
_refine_ls_weighting_scheme calc
_refine_ls_wR_factor_gt 0.1639
_refine_ls_wR_factor_ref 0.1701
_reflns_number_gt 14525
_reflns_number_total 20311
_reflns_threshold_expression >2sigma(I)
_cod_data_source_file om100049n_si_001.cif
_cod_data_source_block Structure_16_[PtCl2(L4)]
_cod_original_sg_symbol_H-M P21/c
_cod_database_code 4065655

loop_
_symmetry_equiv_pos_as_xyz
'x, y, z'
'-x, y+1/2, -z+1/2'
'-x, -y, -z'
'x, -y-1/2, z-1/2'

loop_
_atom_site_label
_atom_site_type_symbol
_atom_site_fract_x
_atom_site_fract_y
_atom_site_fract_z
_atom_site_U_iso_or_equiv
_atom_site_adp_type
_atom_site_occupancy
_atom_site_symmetry_multiplicity
_atom_site_calc_flag
_atom_site_refinement_flags
Pt2 Pt 0.449256(15) 0.22750(2) 0.634872(18) 0.02120(8) Uani 1 1 d .
Cl4 Cl 0.45242(10) 0.17547(16) 0.76447(13) 0.0269(5) Uani 1 1 d .
Cl3 Cl 0.40957(11) 0.08930(15) 0.59092(13) 0.0285(5) Uani 1 1 d .
P4 P 0.48989(11) 0.35122(16) 0.68761(13) 0.0223(5) Uani 1 1 d .
P3 P 0.44472(11) 0.26019(16) 0.50868(13) 0.0231(5) Uani 1 1 d .
C36 C 0.4991(4) 0.4487(6) 0.6287(5) 0.0258(19) Uani 1 1 d .
H36A H 0.5155 0.4961 0.6630 0.031 Uiso 1 1 calc R
H36B H 0.5232 0.4326 0.5946 0.031 Uiso 1 1 calc R
C35 C 0.4495(4) 0.4848(7) 0.5800(5) 0.027(2) Uani 1 1 d .
C34 C 0.4228(5) 0.5563(7) 0.6058(6) 0.032(2) Uani 1 1 d .
H34 H 0.4353 0.5801 0.6550 0.038 Uiso 1 1 calc R
C33 C 0.3789(5) 0.5926(8) 0.5613(7) 0.040(3) Uani 1 1 d .
H33 H 0.3615 0.6400 0.5803 0.048 Uiso 1 1 calc R
C32 C 0.3602(5) 0.5585(8) 0.4870(8) 0.042(3) Uani 1 1 d .
H32 H 0.3303 0.5830 0.4561 0.051 Uiso 1 1 calc R
C31 C 0.3858(5) 0.4893(7) 0.4599(6) 0.038(3) Uani 1 1 d .
H31 H 0.3737 0.4679 0.4098 0.045 Uiso 1 1 calc R
C30 C 0.4304(5) 0.4491(7) 0.5057(6) 0.031(2) Uani 1 1 d .
C29 C 0.4590(5) 0.3723(7) 0.4750(5) 0.033(2) Uani 1 1 d .
H29A H 0.4966 0.3829 0.4897 0.039 Uiso 1 1 calc R
H29B H 0.4502 0.3731 0.4186 0.039 Uiso 1 1 calc R
C53 C 0.3810(5) 0.2339(8) 0.4502(6) 0.037(2) Uani 1 1 d .
H53A H 0.3794 0.2591 0.3987 0.044 Uiso 1 1 calc R
H53B H 0.3781 0.1691 0.4444 0.044 Uiso 1 1 calc R
C54 C 0.3337(5) 0.2678(9) 0.4821(7) 0.041(3) Uani 1 1 d .
H54A H 0.3352 0.3329 0.4843 0.049 Uiso 1 1 calc R
H54B H 0.3366 0.2460 0.5350 0.049 Uiso 1 1 calc R
C55 C 0.2802(7) 0.2399(18) 0.4356(12) 0.096(8) Uani 1 1 d .
H55A H 0.2784 0.2541 0.3811 0.115 Uiso 1 1 calc R
H55B H 0.2526 0.2730 0.4540 0.115 Uiso 1 1 calc R
C56 C 0.2702(9) 0.119(3) 0.4468(15) 0.22(3) Uani 1 1 d .
H56A H 0.3002 0.0866 0.4360 0.334 Uiso 1 1 calc R
H56B H 0.2393 0.1000 0.4112 0.334 Uiso 1 1 calc R
H56C H 0.2659 0.1064 0.4992 0.334 Uiso 1 1 calc R
C49 C 0.4925(5) 0.1931(7) 0.4685(6) 0.031(2) Uani 1 1 d .
H49A H 0.4845 0.1299 0.4735 0.038 Uiso 1 1 calc R
H49B H 0.4889 0.2064 0.4135 0.038 Uiso 1 1 calc R
C50 C 0.5489(5) 0.2104(8) 0.5084(7) 0.040(3) Uani 1 1 d .
H50A H 0.5570 0.2735 0.5028 0.048 Uiso 1 1 calc R
H50B H 0.5523 0.1978 0.5635 0.048 Uiso 1 1 calc R
C51 C 0.5883(6) 0.1541(10) 0.4757(8) 0.053(4) Uani 1 1 d .
H51A H 0.5858 0.1685 0.4211 0.064 Uiso 1 1 calc R
H51B H 0.5792 0.0911 0.4792 0.064 Uiso 1 1 calc R
C52 C 0.6449(6) 0.1678(9) 0.5173(10) 0.061(4) Uani 1 1 d .
H52A H 0.6561 0.2275 0.5072 0.091 Uiso 1 1 calc R
H52B H 0.6672 0.1247 0.4986 0.091 Uiso 1 1 calc R
H52C H 0.6471 0.1599 0.5723 0.091 Uiso 1 1 calc R
C37 C 0.4544(4) 0.4042(7) 0.7561(6) 0.029(2) Uani 1 1 d .
C42 C 0.4012(5) 0.3892(7) 0.7451(7) 0.035(2) Uani 1 1 d .
H42 H 0.3851 0.3498 0.7067 0.042 Uiso 1 1 calc R
C41 C 0.3717(5) 0.4337(8) 0.7919(8) 0.043(3) Uani 1 1 d .
H41 H 0.3356 0.4245 0.7845 0.052 Uiso 1 1 calc R
C40 C 0.3962(6) 0.4927(7) 0.8505(7) 0.044(3) Uani 1 1 d .
H40 H 0.3765 0.5226 0.8819 0.053 Uiso 1 1 calc R
C39 C 0.4498(5) 0.5057(7) 0.8607(7) 0.039(3) Uani 1 1 d .
H39 H 0.4663 0.5435 0.9002 0.047 Uiso 1 1 calc R
C38 C 0.4795(5) 0.4633(7) 0.8131(6) 0.032(2) Uani 1 1 d .
H38 H 0.5154 0.4741 0.8190 0.038 Uiso 1 1 calc R
C43 C 0.5583(4) 0.3262(8) 0.7337(6) 0.030(2) Uani 1 1 d .
C44 C 0.5944(5) 0.3949(8) 0.7606(6) 0.036(2) Uani 1 1 d .
H44 H 0.5833 0.4545 0.7585 0.043 Uiso 1 1 calc R
C45 C 0.6462(5) 0.3746(10) 0.7901(7) 0.046(3) Uani 1 1 d .
H45 H 0.6695 0.4202 0.8096 0.055 Uiso 1 1 calc R
C46 C 0.6639(5) 0.2855(9) 0.7910(8) 0.047(3) Uani 1 1 d .
H46 H 0.6992 0.2720 0.8091 0.056 Uiso 1 1 calc R
C47 C 0.6283(5) 0.2175(9) 0.7644(6) 0.043(3) Uani 1 1 d .
H47 H 0.6397 0.1581 0.7661 0.051 Uiso 1 1 calc R
C48 C 0.5761(4) 0.2371(8) 0.7355(6) 0.034(2) Uani 1 1 d .
H48 H 0.5528 0.1910 0.7172 0.041 Uiso 1 1 calc R
Pt1 Pt 0.949697(15) 0.27739(2) 0.837413(18) 0.02245(9) Uani 1 1 d .
Cl2 Cl 0.94950(10) 0.32693(16) 0.70772(12) 0.0275(5) Uani 1 1 d .
Cl1 Cl 0.91137(11) 0.41567(16) 0.85987(14) 0.0315(5) Uani 1 1 d .
P2 P 0.98889(10) 0.15242(16) 0.80509(13) 0.0214(5) Uani 1 1 d .
P1 P 0.94986(12) 0.24766(17) 0.96356(13) 0.0275(6) Uani 1 1 d .
C8 C 0.9992(4) 0.0554(6) 0.8689(5) 0.027(2) Uani 1 1 d .
H8A H 1.0140 0.0074 0.8422 0.033 Uiso 1 1 calc R
H8B H 1.0251 0.0711 0.9146 0.033 Uiso 1 1 calc R
C7 C 0.9506(4) 0.0199(6) 0.8954(6) 0.028(2) Uani 1 1 d .
C6 C 0.9222(5) -0.0506(7) 0.8564(6) 0.031(2) Uani 1 1 d .
H6 H 0.9319 -0.0738 0.8117 0.038 Uiso 1 1 calc R
C5 C 0.8800(5) -0.0867(8) 0.8826(8) 0.042(3) Uani 1 1 d .
H5 H 0.8613 -0.1342 0.8560 0.050 Uiso 1 1 calc R
C4 C 0.8652(5) -0.0526(8) 0.9483(7) 0.044(3) Uani 1 1 d .
H4 H 0.8373 -0.0785 0.9669 0.052 Uiso 1 1 calc R
C3 C 0.8912(5) 0.0190(8) 0.9865(7) 0.041(3) Uani 1 1 d .
H3 H 0.8804 0.0419 1.0303 0.049 Uiso 1 1 calc R
C2 C 0.9338(5) 0.0582(7) 0.9607(6) 0.032(2) Uani 1 1 d .
C1 C 0.9644(5) 0.1350(7) 1.0037(5) 0.035(3) Uani 1 1 d .
H1A H 1.0016 0.1234 1.0061 0.042 Uiso 1 1 calc R
H1B H 0.9582 0.1348 1.0567 0.042 Uiso 1 1 calc R
C25 C 0.8895(4) 0.2776(8) 0.9934(6) 0.034(2) Uani 1 1 d .
H25 H 0.8893 0.3127 1.0374 0.041 Uiso 1 1 calc R
C26 C 0.8389(5) 0.2433(8) 0.9439(7) 0.043(3) Uani 1 1 d .
H26A H 0.8371 0.1787 0.9509 0.051 Uiso 1 1 calc R
H26B H 0.8401 0.2543 0.8896 0.051 Uiso 1 1 calc R
C27 C 0.7891(6) 0.2858(11) 0.9623(9) 0.060(4) Uani 1 1 d .
H27A H 0.7906 0.2839 1.0181 0.072 Uiso 1 1 calc R
H27B H 0.7590 0.2504 0.9379 0.072 Uiso 1 1 calc R
C28 C 0.7806(6) 0.3879(12) 0.9333(9) 0.065(4) Uani 1 1 d .
H28A H 0.8112 0.4227 0.9545 0.098 Uiso 1 1 calc R
H28B H 0.7504 0.4125 0.9505 0.098 Uiso 1 1 calc R
H28C H 0.7750 0.3897 0.8775 0.098 Uiso 1 1 calc R
C21 C 1.0010(5) 0.3110(7) 1.0251(5) 0.035(3) Uani 1 1 d .
H21 H 0.9936 0.3528 1.0610 0.042 Uiso 1 1 calc R
C22 C 1.0561(5) 0.2921(7) 1.0146(6) 0.035(2) Uani 1 1 d .
H22A H 1.0588 0.3047 0.9611 0.042 Uiso 1 1 calc R
H22B H 1.0636 0.2288 1.0242 0.042 Uiso 1 1 calc R
C23 C 1.0971(6) 0.3474(11) 1.0685(7) 0.055(4) Uani 1 1 d .
H23A H 1.0893 0.4106 1.0590 0.066 Uiso 1 1 calc R
H23B H 1.0942 0.3346 1.1219 0.066 Uiso 1 1 calc R
C24 C 1.1523(6) 0.3302(11) 1.0592(10) 0.068(5) Uani 1 1 d .
H24A H 1.1615 0.2690 1.0729 0.103 Uiso 1 1 calc R
H24B H 1.1756 0.3699 1.0927 0.103 Uiso 1 1 calc R
H24C H 1.1554 0.3407 1.0061 0.103 Uiso 1 1 calc R
C15 C 0.9510(4) 0.1015(6) 0.7178(5) 0.0240(19) Uani 1 1 d .
C20 C 0.8972(5) 0.1112(7) 0.7026(6) 0.035(2) Uani 1 1 d .
H20 H 0.8817 0.1507 0.7329 0.042 Uiso 1 1 calc R
C19 C 0.8655(5) 0.0641(8) 0.6438(8) 0.047(3) Uani 1 1 d .
H19 H 0.8291 0.0710 0.6347 0.056 Uiso 1 1 calc R
C18 C 0.8892(6) 0.0063(8) 0.5988(7) 0.046(3) Uani 1 1 d .
H18 H 0.8686 -0.0248 0.5580 0.055 Uiso 1 1 calc R
C17 C 0.9429(6) -0.0054(7) 0.6137(6) 0.041(3) Uani 1 1 d .
H17 H 0.9582 -0.0447 0.5831 0.050 Uiso 1 1 calc R
C16 C 0.9744(5) 0.0406(7) 0.6741(6) 0.031(2) Uani 1 1 d .
H16 H 1.0105 0.0310 0.6852 0.037 Uiso 1 1 calc R
C9 C 1.0566(4) 0.1756(6) 0.7927(5) 0.0254(19) Uani 1 1 d U
C10 C 1.0918(4) 0.1072(7) 0.7842(6) 0.033(2) Uani 1 1 d U
H10 H 1.0802 0.0479 0.7814 0.039 Uiso 1 1 calc R
C11 C 1.1425(5) 0.1251(9) 0.7801(7) 0.041(2) Uani 1 1 d U
H11 H 1.1654 0.0781 0.7752 0.049 Uiso 1 1 calc R
C12 C 1.1608(5) 0.2140(9) 0.7831(6) 0.042(3) Uani 1 1 d U
H12 H 1.1949 0.2271 0.7772 0.050 Uiso 1 1 calc R
C13 C 1.1261(5) 0.2824(8) 0.7952(7) 0.037(2) Uani 1 1 d .
H13 H 1.1383 0.3413 0.8020 0.045 Uiso 1 1 calc R
C14 C 1.0745(4) 0.2642(6) 0.7973(5) 0.028(2) Uani 1 1 d .
H14 H 1.0513 0.3110 0.8018 0.034 Uiso 1 1 calc R
C57 C 0.8108(7) 0.3710(15) 0.6893(10) 0.084(6) Uani 1 1 d .
H57A H 0.8072 0.4069 0.7344 0.101 Uiso 1 1 calc R
H57B H 0.8478 0.3582 0.6922 0.101 Uiso 1 1 calc R
Cl5 Cl 0.7766(2) 0.2701(4) 0.6915(3) 0.0933(16) Uani 1 1 d .
Cl6 Cl 0.78742(16) 0.4322(3) 0.6050(2) 0.0679(11) Uani 1 1 d .
C58 C 0.6861(7) 0.640(2) 0.7928(12) 0.135(12) Uani 1 1 d .
H58A H 0.6875 0.6076 0.8411 0.162 Uiso 1 1 calc R
H58B H 0.6493 0.6495 0.7699 0.162 Uiso 1 1 calc R
Cl7 Cl 0.71529(18) 0.5762(4) 0.7299(3) 0.0882(16) Uani 1 1 d .
Cl8 Cl 0.71666(19) 0.7464(5) 0.8136(3) 0.103(2) Uani 1 1 d .

loop_
_atom_site_aniso_label
_atom_site_aniso_U_11
_atom_site_aniso_U_22
_atom_site_aniso_U_33
_atom_site_aniso_U_23
_atom_site_aniso_U_13
_atom_site_aniso_U_12
Pt2 0.03385(19) 0.01584(16) 0.01494(15) -0.00045(12) 0.00722(13) -0.00323(14)
Cl4 0.0413(13) 0.0211(11) 0.0197(10) 0.0017(8) 0.0096(9) -0.0003(9)
Cl3 0.0465(14) 0.0180(10) 0.0214(10) -0.0021(8) 0.0075(9) -0.0063(9)
P4 0.0394(14) 0.0141(10) 0.0139(10) -0.0011(8) 0.0061(9) -0.0026(9)
P3 0.0424(14) 0.0178(11) 0.0112(9) -0.0036(8) 0.0102(9) -0.0055(10)
C36 0.039(6) 0.021(4) 0.017(4) 0.000(3) 0.005(4) -0.003(4)
C35 0.032(5) 0.026(5) 0.022(4) 0.011(4) 0.002(4) -0.006(4)
C34 0.048(6) 0.023(5) 0.026(5) 0.004(4) 0.014(4) 0.001(4)
C33 0.052(7) 0.025(5) 0.046(7) 0.004(5) 0.015(6) 0.001(5)
C32 0.041(7) 0.033(6) 0.049(7) 0.012(5) -0.001(5) -0.004(5)
C31 0.055(7) 0.027(5) 0.025(5) 0.011(4) -0.005(5) -0.006(5)
C30 0.051(7) 0.023(5) 0.018(4) 0.006(4) 0.006(4) -0.004(4)
C29 0.058(7) 0.029(5) 0.013(4) 0.002(4) 0.010(4) -0.008(5)
C53 0.052(7) 0.031(6) 0.027(5) 0.005(4) 0.004(5) -0.002(5)
C54 0.046(7) 0.041(7) 0.037(6) 0.000(5) 0.008(5) 0.002(5)
C55 0.059(11) 0.16(2) 0.065(11) 0.039(14) -0.007(8) -0.010(13)
C56 0.066(15) 0.51(8) 0.086(18) -0.06(3) 0.007(13) 0.08(3)
C49 0.058(7) 0.017(4) 0.023(4) -0.002(4) 0.015(4) -0.002(4)
C50 0.057(7) 0.026(5) 0.043(6) -0.002(5) 0.029(6) 0.000(5)
C51 0.077(10) 0.049(8) 0.045(7) 0.005(6) 0.040(7) 0.018(7)
C52 0.058(9) 0.039(7) 0.095(12) 0.024(8) 0.039(8) 0.020(6)
C37 0.045(6) 0.022(5) 0.020(4) 0.002(4) 0.009(4) 0.006(4)
C42 0.045(6) 0.022(5) 0.038(6) -0.011(4) 0.012(5) 0.001(4)
C41 0.045(7) 0.028(6) 0.059(8) -0.004(5) 0.017(6) 0.002(5)
C40 0.080(10) 0.020(5) 0.039(6) 0.001(5) 0.029(6) 0.011(6)
C39 0.062(8) 0.023(5) 0.033(6) -0.004(4) 0.013(5) 0.005(5)
C38 0.054(7) 0.022(5) 0.021(4) -0.004(4) 0.011(4) -0.002(4)
C43 0.034(5) 0.036(6) 0.021(4) -0.006(4) 0.007(4) -0.009(4)
C44 0.044(6) 0.036(6) 0.026(5) 0.005(4) 0.005(4) -0.002(5)
C45 0.046(7) 0.057(8) 0.032(6) -0.007(6) 0.003(5) -0.006(6)
C46 0.029(6) 0.046(7) 0.064(8) 0.000(6) 0.005(5) -0.003(5)
C47 0.049(7) 0.052(8) 0.031(5) 0.001(5) 0.017(5) 0.013(6)
C48 0.041(6) 0.037(6) 0.027(5) 0.004(4) 0.010(4) 0.001(5)
Pt1 0.0393(2) 0.01546(16) 0.01389(15) 0.00221(12) 0.00839(13) 0.00552(15)
Cl2 0.0452(14) 0.0223(11) 0.0159(9) 0.0057(8) 0.0076(9) 0.0027(10)
Cl1 0.0527(16) 0.0203(11) 0.0246(11) 0.0022(9) 0.0153(10) 0.0101(10)
P2 0.0373(13) 0.0151(10) 0.0132(9) 0.0003(8) 0.0084(9) 0.0032(9)
P1 0.0536(17) 0.0185(11) 0.0127(10) -0.0035(8) 0.0119(10) 0.0103(11)
C8 0.048(6) 0.022(4) 0.015(4) 0.005(3) 0.016(4) 0.006(4)
C7 0.046(6) 0.017(4) 0.025(5) 0.006(4) 0.013(4) 0.010(4)
C6 0.055(7) 0.019(4) 0.022(5) 0.005(4) 0.012(4) 0.004(4)
C5 0.043(7) 0.026(5) 0.054(7) 0.017(5) 0.004(5) 0.000(5)
C4 0.050(7) 0.037(6) 0.049(7) 0.025(6) 0.022(6) 0.009(5)
C3 0.063(8) 0.032(6) 0.036(6) 0.022(5) 0.030(6) 0.017(5)
C2 0.050(7) 0.024(5) 0.026(5) 0.007(4) 0.016(4) 0.004(4)
C1 0.063(7) 0.029(5) 0.014(4) -0.001(4) 0.007(4) 0.011(5)
C25 0.049(6) 0.031(5) 0.024(5) 0.000(4) 0.012(4) 0.006(5)
C26 0.054(7) 0.030(6) 0.045(7) 0.012(5) 0.011(6) 0.000(5)
C27 0.060(9) 0.072(11) 0.050(8) 0.017(8) 0.017(7) 0.003(8)
C28 0.049(8) 0.098(14) 0.051(8) 0.000(9) 0.015(7) -0.006(8)
C21 0.066(8) 0.030(5) 0.008(4) 0.002(4) 0.009(4) 0.012(5)
C22 0.048(7) 0.027(5) 0.027(5) 0.008(4) -0.001(4) 0.006(5)
C23 0.063(9) 0.061(9) 0.034(6) 0.012(6) -0.006(6) -0.002(7)
C24 0.055(9) 0.064(10) 0.078(11) 0.036(9) -0.008(8) -0.006(8)
C15 0.046(6) 0.012(4) 0.016(4) 0.003(3) 0.010(4) 0.000(4)
C20 0.048(7) 0.022(5) 0.033(5) 0.005(4) 0.002(5) 0.004(5)
C19 0.047(7) 0.031(6) 0.055(8) 0.001(6) -0.008(6) 0.000(5)
C18 0.068(9) 0.029(6) 0.034(6) 0.005(5) -0.007(6) -0.008(6)
C17 0.081(9) 0.022(5) 0.022(5) -0.004(4) 0.012(5) -0.006(5)
C16 0.048(6) 0.025(5) 0.021(4) -0.003(4) 0.011(4) -0.010(4)
C9 0.038(5) 0.018(4) 0.020(4) 0.001(3) 0.005(4) 0.004(4)
C10 0.042(5) 0.028(5) 0.028(5) -0.002(4) 0.008(4) 0.001(4)
C11 0.042(5) 0.049(6) 0.032(5) 0.001(5) 0.011(5) 0.006(5)
C12 0.036(6) 0.060(7) 0.031(5) -0.006(5) 0.011(4) -0.005(5)
C13 0.044(6) 0.025(5) 0.039(6) -0.004(5) -0.002(5) -0.001(5)
C14 0.044(6) 0.017(4) 0.024(4) -0.003(4) 0.008(4) -0.002(4)
C57 0.069(11) 0.131(18) 0.048(9) 0.010(10) 0.001(8) -0.018(12)
Cl5 0.115(4) 0.075(3) 0.101(4) 0.007(3) 0.048(3) 0.000(3)
Cl6 0.061(2) 0.092(3) 0.052(2) 0.006(2) 0.0127(17) 0.000(2)
C58 0.051(11) 0.29(4) 0.069(12) -0.015(18) 0.035(9) -0.036(17)
Cl7 0.060(3) 0.136(5) 0.074(3) 0.012(3) 0.024(2) -0.020(3)
Cl8 0.066(3) 0.181(6) 0.064(3) 0.001(3) 0.018(2) 0.057(4)

loop_
_atom_type_symbol
_atom_type_description
_atom_type_scat_dispersion_real
_atom_type_scat_dispersion_imag
_atom_type_scat_source
C C 0.0033 0.0016 'International Tables Vol C Tables 4.2.6.8 and 6.1.1.4'
H H 0.0000 0.0000 'International Tables Vol C Tables 4.2.6.8 and 6.1.1.4'
Cl Cl 0.1484 0.1585 'International Tables Vol C Tables 4.2.6.8 and 6.1.1.4'
P P 0.1023 0.0942 'International Tables Vol C Tables 4.2.6.8 and 6.1.1.4'
Pt Pt -1.7033 8.3905 'International Tables Vol C Tables 4.2.6.8 and 6.1.1.4'

loop_
_geom_angle_atom_site_label_1
_geom_angle_atom_site_label_2
_geom_angle_atom_site_label_3
_geom_angle
P4 Pt2 P3 99.31(9)
P4 Pt2 Cl3 174.29(8)
P3 Pt2 Cl3 85.92(8)
P4 Pt2 Cl4 86.85(8)
P3 Pt2 Cl4 173.51(8)
Cl3 Pt2 Cl4 87.84(8)
C36 P4 C37 99.4(5)
C36 P4 C43 101.0(5)
C37 P4 C43 111.2(5)
C36 P4 Pt2 121.7(3)
C37 P4 Pt2 111.9(4)
C43 P4 Pt2 110.7(4)
C53 P3 C49 105.9(5)
C53 P3 C29 103.4(5)
C49 P3 C29 100.5(5)
C53 P3 Pt2 112.5(4)
C49 P3 Pt2 110.2(3)
C29 P3 Pt2 122.6(3)
C35 C36 P4 114.6(7)
C35 C36 H36A 108.6
P4 C36 H36A 108.6
C35 C36 H36B 108.6
P4 C36 H36B 108.6
H36A C36 H36B 107.6
C34 C35 C30 118.7(10)
C34 C35 C36 120.9(9)
C30 C35 C36 120.4(10)
C33 C34 C35 122.0(10)
C33 C34 H34 119.0
C35 C34 H34 119.0
C34 C33 C32 119.7(11)
C34 C33 H33 120.2
C32 C33 H33 120.2
C31 C32 C33 119.6(11)
C31 C32 H32 120.2
C33 C32 H32 120.2
C32 C31 C30 121.6(11)
C32 C31 H31 119.2
C30 C31 H31 119.2
C35 C30 C31 118.4(10)
C35 C30 C29 120.2(10)
C31 C30 C29 121.4(9)
C30 C29 P3 115.6(7)
C30 C29 H29A 108.4
P3 C29 H29A 108.4
C30 C29 H29B 108.4
P3 C29 H29B 108.4
H29A C29 H29B 107.4
C54 C53 P3 115.4(8)
C54 C53 H53A 108.4
P3 C53 H53A 108.4
C54 C53 H53B 108.4
P3 C53 H53B 108.4
H53A C53 H53B 107.5
C53 C54 C55 115.2(13)
C53 C54 H54A 108.5
C55 C54 H54A 108.5
C53 C54 H54B 108.5
C55 C54 H54B 108.5
H54A C54 H54B 107.5
C54 C55 C56 109.9(16)
C54 C55 H55A 109.7
C56 C55 H55A 109.7
C54 C55 H55B 109.7
C56 C55 H55B 109.7
H55A C55 H55B 108.2
C55 C56 H56A 109.5
C55 C56 H56B 109.5
H56A C56 H56B 109.5
C55 C56 H56C 109.5
H56A C56 H56C 109.5
H56B C56 H56C 109.5
C50 C49 P3 113.1(7)
C50 C49 H49A 109.0
P3 C49 H49A 109.0
C50 C49 H49B 109.0
P3 C49 H49B 109.0
H49A C49 H49B 107.8
C51 C50 C49 113.0(10)
C51 C50 H50A 109.0
C49 C50 H50A 109.0
C51 C50 H50B 109.0
C49 C50 H50B 109.0
H50A C50 H50B 107.8
C50 C51 C52 113.7(12)
C50 C51 H51A 108.8
C52 C51 H51A 108.8
C50 C51 H51B 108.8
C52 C51 H51B 108.8
H51A C51 H51B 107.7
C51 C52 H52A 109.5
C51 C52 H52B 109.5
H52A C52 H52B 109.5
C51 C52 H52C 109.5
H52A C52 H52C 109.5
H52B C52 H52C 109.5
C42 C37 C38 121.5(10)
C42 C37 P4 117.0(8)
C38 C37 P4 121.2(9)
C37 C42 C41 119.2(10)
C37 C42 H42 120.4
C41 C42 H42 120.4
C42 C41 C40 120.3(12)
C42 C41 H41 119.8
C40 C41 H41 119.8
C39 C40 C41 119.2(11)
C39 C40 H40 120.4
C41 C40 H40 120.4
C40 C39 C38 121.0(11)
C40 C39 H39 119.5
C38 C39 H39 119.5
C39 C38 C37 118.7(11)
C39 C38 H38 120.7
C37 C38 H38 120.7
C48 C43 C44 119.0(10)
C48 C43 P4 119.2(8)
C44 C43 P4 121.6(9)
C45 C44 C43 120.4(12)
C45 C44 H44 119.8
C43 C44 H44 119.8
C44 C45 C46 120.3(12)
C44 C45 H45 119.8
C46 C45 H45 119.8
C47 C46 C45 119.3(12)
C47 C46 H46 120.3
C45 C46 H46 120.3
C48 C47 C46 120.7(12)
C48 C47 H47 119.6
C46 C47 H47 119.6
C47 C48 C43 120.2(11)
C47 C48 H48 119.9
C43 C48 H48 119.9
P2 Pt1 P1 99.60(8)
P2 Pt1 Cl1 173.91(8)
P1 Pt1 Cl1 86.06(8)
P2 Pt1 Cl2 86.37(8)
P1 Pt1 Cl2 173.33(9)
Cl1 Pt1 Cl2 87.87(8)
C8 P2 C15 100.4(4)
C8 P2 C9 100.9(5)
C15 P2 C9 110.8(4)
C8 P2 Pt1 121.8(3)
C15 P2 Pt1 111.0(3)
C9 P2 Pt1 111.1(3)
C25 P1 C21 106.1(5)
C25 P1 C1 104.1(5)
C21 P1 C1 100.1(5)
C25 P1 Pt1 113.3(4)
C21 P1 Pt1 110.4(3)
C1 P1 Pt1 121.3(3)
C7 C8 P2 115.6(7)
C7 C8 H8A 108.4
P2 C8 H8A 108.4
C7 C8 H8B 108.4
P2 C8 H8B 108.4
H8A C8 H8B 107.4
C6 C7 C2 119.3(10)
C6 C7 C8 120.5(9)
C2 C7 C8 120.2(10)
C5 C6 C7 120.9(10)
C5 C6 H6 119.6
C7 C6 H6 119.6
C6 C5 C4 119.9(12)
C6 C5 H5 120.0
C4 C5 H5 120.0
C3 C4 C5 120.6(11)
C3 C4 H4 119.7
C5 C4 H4 119.7
C4 C3 C2 121.0(11)
C4 C3 H3 119.5
C2 C3 H3 119.5
C3 C2 C7 118.2(11)
C3 C2 C1 121.9(10)
C7 C2 C1 119.8(10)
C2 C1 P1 116.9(7)
C2 C1 H1A 108.1
P1 C1 H1A 108.1
C2 C1 H1B 108.1
P1 C1 H1B 108.1
H1A C1 H1B 107.3
C26 C25 P1 117.1(8)
C26 C25 H25 121.5
P1 C25 H25 121.5
C25 C26 C27 114.4(11)
C25 C26 H26A 108.7
C27 C26 H26A 108.7
C25 C26 H26B 108.7
C27 C26 H26B 108.7
H26A C26 H26B 107.6
C26 C27 C28 113.4(11)
C26 C27 H27A 108.9
C28 C27 H27A 108.9
C26 C27 H27B 108.9
C28 C27 H27B 108.9
H27A C27 H27B 107.7
C27 C28 H28A 109.5
C27 C28 H28B 109.5
H28A C28 H28B 109.5
C27 C28 H28C 109.5
H28A C28 H28C 109.5
H28B C28 H28C 109.5
C22 C21 P1 115.9(7)
C22 C21 H21 122.0
P1 C21 H21 122.0
C21 C22 C23 113.1(10)
C21 C22 H22A 109.0
C23 C22 H22A 109.0
C21 C22 H22B 109.0
C23 C22 H22B 109.0
H22A C22 H22B 107.8
C24 C23 C22 114.3(13)
C24 C23 H23A 108.7
C22 C23 H23A 108.7
C24 C23 H23B 108.7
C22 C23 H23B 108.7
H23A C23 H23B 107.6
C23 C24 H24A 109.5
C23 C24 H24B 109.5
H24A C24 H24B 109.5
C23 C24 H24C 109.5
H24A C24 H24C 109.5
H24B C24 H24C 109.5
C20 C15 C16 119.3(10)
C20 C15 P2 119.1(8)
C16 C15 P2 120.6(8)
C15 C20 C19 122.0(11)
C15 C20 H20 119.0
C19 C20 H20 119.0
C20 C19 C18 118.4(12)
C20 C19 H19 120.8
C18 C19 H19 120.8
C17 C18 C19 120.6(11)
C17 C18 H18 119.7
C19 C18 H18 119.7
C18 C17 C16 120.7(11)
C18 C17 H17 119.7
C16 C17 H17 119.7
C17 C16 C15 119.0(11)
C17 C16 H16 120.5
C15 C16 H16 120.5
C10 C9 C14 118.7(10)
C10 C9 P2 122.2(8)
C14 C9 P2 118.9(8)
C11 C10 C9 121.5(11)
C11 C10 H10 119.3
C9 C10 H10 119.3
C10 C11 C12 120.4(12)
C10 C11 H11 119.8
C12 C11 H11 119.8
C13 C12 C11 118.2(11)
C13 C12 H12 120.9
C11 C12 H12 120.9
C14 C13 C12 121.0(11)
C14 C13 H13 119.5
C12 C13 H13 119.5
C13 C14 C9 120.0(10)
C13 C14 H14 120.0
C9 C14 H14 120.0
Cl6 C57 Cl5 111.8(10)
Cl6 C57 H57A 109.3
Cl5 C57 H57A 109.3
Cl6 C57 H57B 109.3
Cl5 C57 H57B 109.3
H57A C57 H57B 107.9
Cl7 C58 Cl8 112.9(10)
Cl7 C58 H58A 109.0
Cl8 C58 H58A 109.0
Cl7 C58 H58B 109.0
Cl8 C58 H58B 109.0
H58A C58 H58B 107.8

loop_
_geom_bond_atom_site_label_1
_geom_bond_atom_site_label_2
_geom_bond_distance
Pt2 P4 2.231(2)
Pt2 P3 2.242(2)
Pt2 Cl3 2.361(2)
Pt2 Cl4 2.383(2)
P4 C36 1.820(10)
P4 C37 1.820(10)
P4 C43 1.839(11)
P3 C53 1.814(12)
P3 C49 1.828(11)
P3 C29 1.829(10)
C36 C35 1.502(14)
C36 H36A 0.9700
C36 H36B 0.9700
C35 C34 1.388(15)
C35 C30 1.405(14)
C34 C33 1.363(16)
C34 H34 0.9300
C33 C32 1.395(17)
C33 H33 0.9300
C32 C31 1.357(18)
C32 H32 0.9300
C31 C30 1.408(15)
C31 H31 0.9300
C30 C29 1.514(15)
C29 H29A 0.9700
C29 H29B 0.9700
C53 C54 1.522(16)
C53 H53A 0.9700
C53 H53B 0.9700
C54 C55 1.53(2)
C54 H54A 0.9700
C54 H54B 0.9700
C55 C56 1.84(5)
C55 H55A 0.9700
C55 H55B 0.9700
C56 H56A 0.9600
C56 H56B 0.9600
C56 H56C 0.9600
C49 C50 1.518(17)
C49 H49A 0.9700
C49 H49B 0.9700
C50 C51 1.512(16)
C50 H50A 0.9700
C50 H50B 0.9700
C51 C52 1.52(2)
C51 H51A 0.9700
C51 H51B 0.9700
C52 H52A 0.9600
C52 H52B 0.9600
C52 H52C 0.9600
C37 C42 1.372(16)
C37 C38 1.394(14)
C42 C41 1.387(15)
C42 H42 0.9300
C41 C40 1.406(18)
C41 H41 0.9300
C40 C39 1.377(18)
C40 H40 0.9300
C39 C38 1.388(15)
C39 H39 0.9300
C38 H38 0.9300
C43 C48 1.402(16)
C43 C44 1.406(15)
C44 C45 1.376(17)
C44 H44 0.9300
C45 C46 1.402(19)
C45 H45 0.9300
C46 C47 1.389(18)
C46 H46 0.9300
C47 C48 1.380(16)
C47 H47 0.9300
C48 H48 0.9300
Pt1 P2 2.240(2)
Pt1 P1 2.250(2)
Pt1 Cl1 2.348(2)
Pt1 Cl2 2.385(2)
P2 C8 1.813(9)
P2 C15 1.819(10)
P2 C9 1.838(11)
P1 C25 1.793(11)
P1 C21 1.806(12)
P1 C1 1.829(11)
C8 C7 1.515(14)
C8 H8A 0.9700
C8 H8B 0.9700
C7 C6 1.384(15)
C7 C2 1.416(14)
C6 C5 1.372(16)
C6 H6 0.9300
C5 C4 1.374(18)
C5 H5 0.9300
C4 C3 1.365(19)
C4 H4 0.9300
C3 C2 1.395(15)
C3 H3 0.9300
C2 C1 1.507(16)
C1 H1A 0.9700
C1 H1B 0.9700
C25 C26 1.516(17)
C25 H25 0.9300
C26 C27 1.524(19)
C26 H26A 0.9700
C26 H26B 0.9700
C27 C28 1.60(2)
C27 H27A 0.9700
C27 H27B 0.9700
C28 H28A 0.9600
C28 H28B 0.9600
C28 H28C 0.9600
C21 C22 1.497(16)
C21 H21 0.9300
C22 C23 1.521(17)
C22 H22A 0.9700
C22 H22B 0.9700
C23 C24 1.49(2)
C23 H23A 0.9700
C23 H23B 0.9700
C24 H24A 0.9600
C24 H24B 0.9600
C24 H24C 0.9600
C15 C20 1.374(15)
C15 C16 1.395(14)
C20 C19 1.380(16)
C20 H20 0.9300
C19 C18 1.384(19)
C19 H19 0.9300
C18 C17 1.376(19)
C18 H18 0.9300
C17 C16 1.387(15)
C17 H17 0.9300
C16 H16 0.9300
C9 C10 1.392(14)
C9 C14 1.394(13)
C10 C11 1.355(16)
C10 H10 0.9300
C11 C12 1.401(18)
C11 H11 0.9300
C12 C13 1.400(17)
C12 H12 0.9300
C13 C14 1.370(16)
C13 H13 0.9300
C14 H14 0.9300
C57 Cl6 1.742(18)
C57 Cl5 1.75(2)
C57 H57A 0.9700
C57 H57B 0.9700
C58 Cl7 1.73(2)
C58 Cl8 1.77(3)
C58 H58A 0.9700
C58 H58B 0.9700

loop_
_geom_torsion_atom_site_label_1
_geom_torsion_atom_site_label_2
_geom_torsion_atom_site_label_3
_geom_torsion_atom_site_label_4
_geom_torsion
P3 Pt2 P4 C36 10.2(4)
Cl3 Pt2 P4 C36 166.4(9)
Cl4 Pt2 P4 C36 -171.9(4)
P3 Pt2 P4 C37 127.3(4)
Cl3 Pt2 P4 C37 -76.5(10)
Cl4 Pt2 P4 C37 -54.8(4)
P3 Pt2 P4 C43 -108.1(3)
Cl3 Pt2 P4 C43 48.1(10)
Cl4 Pt2 P4 C43 69.8(3)
P4 Pt2 P3 C53 -136.2(4)
Cl3 Pt2 P3 C53 46.1(4)
Cl4 Pt2 P3 C53 62.4(10)
P4 Pt2 P3 C49 105.9(4)
Cl3 Pt2 P3 C49 -71.8(4)
Cl4 Pt2 P3 C49 -55.5(10)
P4 Pt2 P3 C29 -11.9(5)
Cl3 Pt2 P3 C29 170.4(5)
Cl4 Pt2 P3 C29 -173.2(9)
C37 P4 C36 C35 -68.2(8)
C43 P4 C36 C35 177.8(7)
Pt2 P4 C36 C35 54.9(8)
P4 C36 C35 C34 96.4(10)
P4 C36 C35 C30 -86.4(10)
C30 C35 C34 C33 -0.1(15)
C36 C35 C34 C33 177.2(10)
C35 C34 C33 C32 -1.0(17)
C34 C33 C32 C31 0.2(18)
C33 C32 C31 C30 1.7(18)
C34 C35 C30 C31 1.8(14)
C36 C35 C30 C31 -175.5(9)
C34 C35 C30 C29 178.8(9)
C36 C35 C30 C29 1.5(14)
C32 C31 C30 C35 -2.7(16)
C32 C31 C30 C29 -179.6(10)
C35 C30 C29 P3 81.7(11)
C31 C30 C29 P3 -101.4(10)
C53 P3 C29 C30 77.4(9)
C49 P3 C29 C30 -173.3(8)
Pt2 P3 C29 C30 -50.9(10)
C49 P3 C53 C54 168.6(8)
C29 P3 C53 C54 -86.2(9)
Pt2 P3 C53 C54 48.1(9)
P3 C53 C54 C55 -176.0(11)
C53 C54 C55 C56 69.9(18)
C53 P3 C49 C50 177.1(7)
C29 P3 C49 C50 69.7(8)
Pt2 P3 C49 C50 -60.9(8)
P3 C49 C50 C51 179.3(8)
C49 C50 C51 C52 -177.6(10)
C36 P4 C37 C42 103.8(9)
C43 P4 C37 C42 -150.4(8)
Pt2 P4 C37 C42 -26.0(9)
C36 P4 C37 C38 -70.8(9)
C43 P4 C37 C38 35.0(10)
Pt2 P4 C37 C38 159.4(7)
C38 C37 C42 C41 -0.3(17)
P4 C37 C42 C41 -174.9(9)
C37 C42 C41 C40 -0.6(18)
C42 C41 C40 C39 0.0(18)
C41 C40 C39 C38 1.6(17)
C40 C39 C38 C37 -2.5(16)
C42 C37 C38 C39 1.8(16)
P4 C37 C38 C39 176.2(8)
C36 P4 C43 C48 -134.0(8)
C37 P4 C43 C48 121.3(8)
Pt2 P4 C43 C48 -3.7(9)
C36 P4 C43 C44 40.0(9)
C37 P4 C43 C44 -64.7(10)
Pt2 P4 C43 C44 170.3(7)
C48 C43 C44 C45 -1.7(15)
P4 C43 C44 C45 -175.7(9)
C43 C44 C45 C46 2.4(18)
C44 C45 C46 C47 -2(2)
C45 C46 C47 C48 1.6(19)
C46 C47 C48 C43 -0.9(17)
C44 C43 C48 C47 0.9(15)
P4 C43 C48 C47 175.1(8)
P1 Pt1 P2 C8 11.7(5)
Cl1 Pt1 P2 C8 170.0(9)
Cl2 Pt1 P2 C8 -171.3(4)
P1 Pt1 P2 C15 129.4(3)
Cl1 Pt1 P2 C15 -72.3(10)
Cl2 Pt1 P2 C15 -53.6(3)
P1 Pt1 P2 C9 -106.8(3)
Cl1 Pt1 P2 C9 51.5(10)
Cl2 Pt1 P2 C9 70.2(3)
P2 Pt1 P1 C25 -138.1(4)
Cl1 Pt1 P1 C25 44.2(4)
Cl2 Pt1 P1 C25 68.6(10)
P2 Pt1 P1 C21 103.1(4)
Cl1 Pt1 P1 C21 -74.7(4)
Cl2 Pt1 P1 C21 -50.3(10)
P2 Pt1 P1 C1 -13.2(5)
Cl1 Pt1 P1 C1 169.0(5)
Cl2 Pt1 P1 C1 -166.6(9)
C15 P2 C8 C7 -69.3(8)
C9 P2 C8 C7 177.0(7)
Pt1 P2 C8 C7 53.6(9)
P2 C8 C7 C6 95.7(10)
P2 C8 C7 C2 -84.6(11)
C2 C7 C6 C5 -3.5(15)
C8 C7 C6 C5 176.1(10)
C7 C6 C5 C4 0.3(17)
C6 C5 C4 C3 2.1(17)
C5 C4 C3 C2 -1.1(18)
C4 C3 C2 C7 -2.1(16)
C4 C3 C2 C1 -177.7(10)
C6 C7 C2 C3 4.4(15)
C8 C7 C2 C3 -175.3(9)
C6 C7 C2 C1 -180.0(9)
C8 C7 C2 C1 0.3(14)
C3 C2 C1 P1 -101.4(11)
C7 C2 C1 P1 83.1(12)
C25 P1 C1 C2 78.0(9)
C21 P1 C1 C2 -172.5(8)
Pt1 P1 C1 C2 -51.1(10)
C21 P1 C25 C26 172.1(8)
C1 P1 C25 C26 -82.9(9)
Pt1 P1 C25 C26 50.8(9)
P1 C25 C26 C27 -168.4(9)
C25 C26 C27 C28 72.6(15)
C25 P1 C21 C22 175.9(7)
C1 P1 C21 C22 67.9(8)
Pt1 P1 C21 C22 -61.0(8)
P1 C21 C22 C23 -179.7(8)
C21 C22 C23 C24 -179.8(10)
C8 P2 C15 C20 99.5(8)
C9 P2 C15 C20 -154.6(8)
Pt1 P2 C15 C20 -30.6(8)
C8 P2 C15 C16 -69.2(8)
C9 P2 C15 C16 36.7(9)
Pt1 P2 C15 C16 160.7(7)
C16 C15 C20 C19 -1.8(15)
P2 C15 C20 C19 -170.6(9)
C15 C20 C19 C18 -0.7(18)
C20 C19 C18 C17 1.7(18)
C19 C18 C17 C16 -0.3(18)
C18 C17 C16 C15 -2.2(16)
C20 C15 C16 C17 3.2(14)
P2 C15 C16 C17 171.8(8)
C8 P2 C9 C10 39.6(9)
C15 P2 C9 C10 -66.0(9)
Pt1 P2 C9 C10 170.1(7)
C8 P2 C9 C14 -135.8(8)
C15 P2 C9 C14 118.6(8)
Pt1 P2 C9 C14 -5.4(9)
C14 C9 C10 C11 -0.3(15)
P2 C9 C10 C11 -175.8(8)
C9 C10 C11 C12 -1.0(17)
C10 C11 C12 C13 3.9(17)
C11 C12 C13 C14 -5.6(17)
C12 C13 C14 C9 4.5(16)
C10 C9 C14 C13 -1.4(15)
P2 C9 C14 C13 174.2(8)

loop_
_platon_squeeze_void_nr
_platon_squeeze_void_average_x
_platon_squeeze_void_average_y
_platon_squeeze_void_average_z
_platon_squeeze_void_volume
_platon_squeeze_void_count_electrons
1 0.252 -0.014 0.191 151.3 40.4
2 0.748 0.014 0.809 151.3 39.4
3 0.748 0.486 0.309 151.4 40.7
4 0.252 0.514 0.691 151.3 41.6
